data_4020151
loop_
_publ_author_name
A.Volonterio
'C. Ramirez de Arellano'
'M. Zanda'

_publ_section_title
;
Synthesis of 1,3,5-trisubstituted hydantoins by regiospecific
domino condensation/aza-Michael/O-N acyl migration of carbodiimides
with activated \a,\b-carboxylic acids
;
_journal_name_full 'Journal of Organic Chemistry'
_journal_page_first 2161
_journal_page_last 2170
_journal_paper_doi 10.1021/jo0480848
_journal_volume 70
_journal_year 2005
_chemical_formula_sum 'C20 H16 F6 N2 O3'
_chemical_formula_weight 446.35
_chemical_name_systematic
;
1-Benzyl-3-(4-methoxy-phenyl)-5-(2,2,2-trifluoro-1-trifluoromethyl-ethyl)
-imidazolidine-2,4-dione
;
_space_group_IT_number 14
_symmetry_cell_setting monoclinic
_symmetry_space_group_name_Hall '-P 2ybc'
_symmetry_space_group_name_H-M 'P 1 21/c 1'
_atom_sites_solution_hydrogens geom
_atom_sites_solution_primary direct
_atom_sites_solution_secondary difmap
_cell_angle_alpha 90.00
_cell_angle_beta 118.43(3)
_cell_angle_gamma 90.00
_cell_formula_units_Z 4
_cell_length_a 19.684(4)
_cell_length_b 5.4468(11)
_cell_length_c 20.360(4)
_cell_measurement_reflns_used 11004
_cell_measurement_temperature 150(2)
_cell_measurement_theta_max 30.034
_cell_measurement_theta_min 0.998
_cell_volume 1919.7(7)
_diffrn_ambient_temperature 150(2)
_diffrn_detector_area_resol_mean 9
_diffrn_measurement_device_type KappaCCD
_diffrn_measurement_method \w-scans
_diffrn_radiation_monochromator graphite
_diffrn_radiation_source 'fine-focus sealed tube'
_diffrn_radiation_type MoK\a
_diffrn_radiation_wavelength 0.71073
_diffrn_reflns_av_R_equivalents 0.0292
_diffrn_reflns_av_sigmaI/netI 0.0277
_diffrn_reflns_limit_h_max 26
_diffrn_reflns_limit_h_min -26
_diffrn_reflns_limit_k_max 7
_diffrn_reflns_limit_k_min -7
_diffrn_reflns_limit_l_max 27
_diffrn_reflns_limit_l_min -27
_diffrn_reflns_number 17677
_diffrn_reflns_theta_max 28.28
_diffrn_reflns_theta_min 4.01
_diffrn_standards_decay_% ?
_diffrn_standards_interval_count ?
_diffrn_standards_interval_time ?
_diffrn_standards_number ?
_exptl_absorpt_coefficient_mu 0.143
_exptl_absorpt_correction_T_max ?
_exptl_absorpt_correction_T_min ?
_exptl_absorpt_correction_type none
_exptl_absorpt_process_details ?
_exptl_crystal_colour colourless
_exptl_crystal_density_diffrn 1.544
_exptl_crystal_density_meas ?
_exptl_crystal_density_method 'not measured'
_exptl_crystal_description prism
_exptl_crystal_F_000 912
_exptl_crystal_size_max 0.28
_exptl_crystal_size_mid 0.26
_exptl_crystal_size_min 0.15
_refine_ls_extinction_coef ?
_refine_ls_extinction_method none
_refine_ls_goodness_of_fit_ref 1.026
_refine_ls_hydrogen_treatment mixed
_refine_ls_matrix_type full
_refine_ls_number_parameters 281
_refine_ls_number_reflns 4737
_refine_ls_number_restraints 0
_refine_ls_restrained_S_all 1.026
_refine_ls_R_factor_all 0.0517
_refine_ls_R_factor_gt 0.0353
_refine_ls_shift/su_max 0.000
_refine_ls_shift/su_mean 0.000
_refine_ls_structure_factor_coef Fsqd
_refine_ls_weighting_details 'calc w=1/[\s^2^(Fo^2^)+(0.0386P)^2^+0.5691P] where P=(Fo^2^+2Fc^2^)/3'
_refine_ls_weighting_scheme calc
_refine_ls_wR_factor_gt 0.0830
_refine_ls_wR_factor_ref 0.0902
_reflns_number_gt 3689
_reflns_number_total 4737
_reflns_threshold_expression >2sigma(I)
_cod_original_sg_symbol_H-M 'P 21/c'
_cod_database_code 4020151

loop_
_symmetry_equiv_pos_as_xyz
'x, y, z'
'-x, y+1/2, -z+1/2'
'-x, -y, -z'
'x, -y-1/2, z-1/2'

loop_
_atom_site_label
_atom_site_type_symbol
_atom_site_fract_x
_atom_site_fract_y
_atom_site_fract_z
_atom_site_U_iso_or_equiv
_atom_site_adp_type
_atom_site_occupancy
_atom_site_symmetry_multiplicity
_atom_site_calc_flag
_atom_site_refinement_flags
_atom_site_disorder_assembly
_atom_site_disorder_group
O2 O 0.20954(5) 1.23369(15) 0.08158(5) 0.0275(2) Uani 1 1 d . . .
F5 F -0.00206(5) 0.76121(14) -0.03442(5) 0.0417(2) Uani 1 1 d . . .
F4 F 0.07738(5) 0.54785(13) -0.05482(5) 0.0425(2) Uani 1 1 d . . .
F6 F 0.11701(5) 0.73522(15) 0.04980(4) 0.0403(2) Uani 1 1 d . . .
O1 O 0.32637(5) 0.56880(17) 0.03973(5) 0.0319(2) Uani 1 1 d . . .
N1 N 0.28426(5) 0.90639(18) 0.08061(5) 0.0215(2) Uani 1 1 d . . .
C21 C 0.34071(6) 0.9048(2) 0.15823(6) 0.0206(2) Uani 1 1 d . . .
O3 O 0.49434(5) 0.94358(19) 0.38338(5) 0.0371(2) Uani 1 1 d . . .
F1 F 0.05841(5) 1.20565(16) -0.16379(4) 0.0465(2) Uani 1 1 d . . .
C22 C 0.34114(7) 0.7145(2) 0.20337(6) 0.0229(2) Uani 1 1 d . . .
H22 H 0.3063 0.5810 0.1825 0.027 Uiso 1 1 calc R . .
F3 F -0.03548(5) 1.0676(2) -0.14952(5) 0.0587(3) Uani 1 1 d . . .
C5 C 0.22395(7) 1.0700(2) 0.05033(6) 0.0207(2) Uani 1 1 d . . .
C24 C 0.44297(7) 0.9163(2) 0.30901(6) 0.0246(3) Uani 1 1 d . . .
C6 C 0.09041(7) 0.9833(2) -0.05386(6) 0.0222(2) Uani 1 1 d . . .
H6 H 0.0802 1.1249 -0.0285 0.027 Uiso 1 1 calc R . .
N3 N 0.21461(6) 0.78016(17) -0.03802(5) 0.0222(2) Uani 1 1 d . . .
C4 C 0.17678(6) 1.0018(2) -0.03232(6) 0.0204(2) Uani 1 1 d . . .
H4 H 0.1834 1.1335 -0.0631 0.024 Uiso 1 1 calc R . .
C26 C 0.39167(7) 1.1006(2) 0.18752(7) 0.0237(2) Uani 1 1 d . . .
H26 H 0.3912 1.2298 0.1560 0.028 Uiso 1 1 calc R . .
C11 C 0.22868(7) 0.8976(2) -0.14867(6) 0.0236(2) Uani 1 1 d . . .
C10 C 0.20973(8) 0.6966(2) -0.10864(7) 0.0263(3) Uani 1 1 d . . .
H10A H 0.1568 0.6356 -0.1416 0.032 Uiso 1 1 calc R . .
H10B H 0.2459 0.5581 -0.0985 0.032 Uiso 1 1 calc R . .
F2 F 0.03167(6) 0.82336(18) -0.17808(5) 0.0600(3) Uani 1 1 d . . .
C16 C 0.29366(7) 1.0444(2) -0.11075(7) 0.0277(3) Uani 1 1 d . . .
H16 H 0.3269 1.0181 -0.0590 0.033 Uiso 1 1 calc R . .
C2 C 0.28009(7) 0.7304(2) 0.02792(6) 0.0223(2) Uani 1 1 d . . .
C8 C 0.07080(8) 0.7551(2) -0.02336(8) 0.0286(3) Uani 1 1 d . . .
C23 C 0.39286(7) 0.7196(2) 0.27943(7) 0.0252(3) Uani 1 1 d . . .
H23 H 0.3938 0.5892 0.3108 0.030 Uiso 1 1 calc R . .
C12 C 0.18116(8) 0.9390(3) -0.22431(7) 0.0343(3) Uani 1 1 d . . .
H12 H 0.1365 0.8403 -0.2511 0.041 Uiso 1 1 calc R . .
C25 C 0.44306(7) 1.1052(2) 0.26308(7) 0.0253(3) Uani 1 1 d . . .
H25 H 0.4785 1.2375 0.2837 0.030 Uiso 1 1 calc R . .
C15 C 0.31040(8) 1.2291(2) -0.14778(8) 0.0323(3) Uani 1 1 d . . .
H15 H 0.3549 1.3286 -0.1213 0.039 Uiso 1 1 calc R . .
C14 C 0.26245(8) 1.2689(2) -0.22322(8) 0.0333(3) Uani 1 1 d . . .
H14 H 0.2738 1.3958 -0.2485 0.040 Uiso 1 1 calc R . .
C7 C 0.03588(8) 1.0179(3) -0.13674(7) 0.0343(3) Uani 1 1 d . . .
C13 C 0.19826(8) 1.1233(3) -0.26130(8) 0.0383(3) Uani 1 1 d . . .
H13 H 0.1655 1.1490 -0.3132 0.046 Uiso 1 1 calc R . .
C20 C 0.50303(10) 0.7440(3) 0.43162(8) 0.0509(4) Uani 1 1 d . . .
H20A H 0.4548 0.7198 0.4337 0.076 Uiso 1 1 calc R . .
H20B H 0.5449 0.7799 0.4818 0.076 Uiso 1 1 calc R . .
H20C H 0.5154 0.5946 0.4126 0.076 Uiso 1 1 calc R . .
